data_2243711
loop_
_publ_author_name
'Weil, Matthias'

_publ_section_title
;
 Redetermination of K~2~Mg~3~(OH)~2~(SO~4~)~3~(H~2~O)~2~ from
 single-crystal X-ray data revealing the correct hydrogen-atom positions
;
_journal_coeditor_code HB7955
_journal_issue 1
_journal_name_full 'Acta Crystallographica Section E'
_journal_page_first 62
_journal_page_last 65
_journal_paper_doi 10.1107/S2056989020016217
_journal_volume 77
_journal_year 2021
_chemical_formula_iupac 'K2 Mg3 (O H)2 (S O4)3 (H2 O)2'
_chemical_formula_moiety '4(K +), H12 Mg6 O32 S6 4-'
_chemical_formula_sum 'H6 K2 Mg3 O16 S3'
_chemical_formula_weight 509.36
_chemical_name_systematic
;
Dipotassium trimagnesium dihydroxide tris(sulfate) dihydrate
;
_space_group_crystal_system orthorhombic
_space_group_IT_number 36
_space_group_name_Hall 'C 2c -2'
_space_group_name_H-M_alt 'C m c 21'
_atom_sites_solution_hydrogens difmap
_audit_creation_method SHELXL-2014/7
_cell_angle_alpha 90
_cell_angle_beta 90
_cell_angle_gamma 90
_cell_formula_units_Z 4
_cell_length_a 17.8228(19)
_cell_length_b 7.4879(8)
_cell_length_c 9.7686(10)
_cell_measurement_reflns_used 9959
_cell_measurement_temperature 100(2)
_cell_measurement_theta_max 32.990
_cell_measurement_theta_min 2.786
_cell_volume 1303.7(2)
_computing_cell_refinement
;
SAINT (Bruker, 2015)
;
_computing_data_collection
;
APEX3 (Bruker, 2015)
;
_computing_data_reduction
;
SAINT (Bruker, 2015)
;
_computing_molecular_graphics
;
Atoms for Windows (Dowty, 2006)
;
_computing_publication_material
;
publCIF (Westrip, 2010)
;
_computing_structure_refinement
;
<i>SHELXL2014/7</i> (Sheldrick, 2015)
;
_computing_structure_solution 'coordinates taken from previous refinement'
_diffrn_ambient_temperature 100(2)
_diffrn_measured_fraction_theta_full 1.000
_diffrn_measured_fraction_theta_max 1.000
_diffrn_measurement_device_type 'Bruker APEXII CCD'
_diffrn_measurement_method '\w- and \f-scans'
_diffrn_radiation_type MoK\a
_diffrn_radiation_wavelength 0.71073
_diffrn_reflns_av_R_equivalents 0.0420
_diffrn_reflns_av_unetI/netI 0.0196
_diffrn_reflns_limit_h_max 27
_diffrn_reflns_limit_h_min -27
_diffrn_reflns_limit_k_max 11
_diffrn_reflns_limit_k_min -11
_diffrn_reflns_limit_l_max 14
_diffrn_reflns_limit_l_min -14
_diffrn_reflns_number 31799
_diffrn_reflns_theta_full 25.242
_diffrn_reflns_theta_max 33.060
_diffrn_reflns_theta_min 2.285
_exptl_absorpt_coefficient_mu 1.447
_exptl_absorpt_correction_T_max 0.747
_exptl_absorpt_correction_T_min 0.668
_exptl_absorpt_correction_type multi-scan
_exptl_absorpt_process_details
;
(<i>SADABS</i>; Krause <i>et al.</i>, 2015)
;
_exptl_crystal_colour colourless
_exptl_crystal_density_diffrn 2.595
_exptl_crystal_description plate
_exptl_crystal_F_000 1024
_exptl_crystal_size_max 0.10
_exptl_crystal_size_mid 0.08
_exptl_crystal_size_min 0.01
_refine_diff_density_max 0.299
_refine_diff_density_min -0.384
_refine_ls_abs_structure_details
;
Flack <i>x</i> determined using 1125 quotients
[(<i>I</i>^+^)-(<i>I</i>^-^)]/[(<i>I</i>^+^)+(<i>I</i>^-^)]
(Parsons <i>et al.</i>, 2013)
;
_refine_ls_abs_structure_Flack -0.010(13)
_refine_ls_extinction_method none
_refine_ls_goodness_of_fit_ref 1.072
_refine_ls_hydrogen_treatment refall
_refine_ls_matrix_type full
_refine_ls_number_parameters 132
_refine_ls_number_reflns 2535
_refine_ls_number_restraints 1
_refine_ls_restrained_S_all 1.072
_refine_ls_R_factor_all 0.0184
_refine_ls_R_factor_gt 0.0165
_refine_ls_shift/su_max 0.000
_refine_ls_shift/su_mean 0.000
_refine_ls_structure_factor_coef Fsqd
_refine_ls_weighting_details 'w=1/[\s^2^(Fo^2^)+(0.0167P)^2^+0.9127P] where P=(Fo^2^+2Fc^2^)/3'
_refine_ls_weighting_scheme calc
_refine_ls_wR_factor_gt 0.0387
_refine_ls_wR_factor_ref 0.0393
_reflns_number_gt 2430
_reflns_number_total 2535
_reflns_threshold_expression 'I > 2\s(I)'
_cod_data_source_file hb7955sup1.cif
_cod_data_source_block I
_cod_database_code 2243711
_shelx_space_group_comment
;
The symmetry employed for this shelxl refinement is uniquely defined
by the following loop, which should always be used as a source of
symmetry information in preference to the above space-group names.
They are only intended as comments.
;

loop_
_space_group_symop_operation_xyz
'x, y, z'
'-x, -y, z+1/2'
'x, -y, z+1/2'
'-x, y, z'
'x+1/2, y+1/2, z'
'-x+1/2, -y+1/2, z+1/2'
'x+1/2, -y+1/2, z+1/2'
'-x+1/2, y+1/2, z'

loop_
_atom_site_type_symbol
_atom_site_label
_atom_site_fract_x
_atom_site_fract_y
_atom_site_fract_z
_atom_site_U_iso_or_equiv
_atom_site_adp_type
_atom_site_calc_flag
_atom_site_occupancy
_atom_site_disorder_assembly
_atom_site_disorder_group
K K1 0.19321(2) 0.04648(5) -0.26016(4) 0.00947(7) Uani d 1 . .
Mg Mg1 0.0000 0.19893(11) 0.00487(10) 0.00514(15) Uani d 1 . .
Mg Mg2 0.08605(4) 0.46648(8) 0.28489(7) 0.00532(11) Uani d 1 . .
S S1 0.17492(2) 0.30375(5) 0.01513(5) 0.00452(7) Uani d 1 . .
S S2 0.0000 0.18319(8) -0.31682(6) 0.00448(10) Uani d 1 . .
O O1 0.11670(7) 0.16279(16) 0.00789(16) 0.0074(2) Uani d 1 . .
O O2 0.17476(8) 0.40504(19) -0.11519(14) 0.0075(2) Uani d 1 . .
O O3 0.24837(8) 0.21941(17) 0.03462(15) 0.0091(2) Uani d 1 . .
O O4 0.15996(8) 0.42187(18) 0.13162(14) 0.0079(2) Uani d 1 . .
O O5 0.0000 0.0697(2) -0.44063(19) 0.0067(3) Uani d 1 . .
O O6 0.06775(8) 0.29624(17) -0.32058(15) 0.0086(2) Uani d 1 . .
O O7 0.0000 0.0711(2) -0.1934(2) 0.0087(4) Uani d 1 . .
O O8 0.0000 0.3133(2) 0.1979(2) 0.0055(3) Uani d 1 . .
O O9 0.0000 0.4505(2) -0.0823(2) 0.0062(3) Uani d 1 . .
O O10 0.12236(8) 0.23658(19) 0.39003(15) 0.0084(2) Uani d 1 . .
H H1 0.0000 0.213(6) 0.241(5) 0.023(11) Uiso d 1 . .
H H2 0.0000 0.509(7) -0.023(5) 0.031(13) Uiso d 1 . .
H H3 0.092(2) 0.182(5) 0.433(3) 0.030(9) Uiso d 1 . .
H H4 0.159(2) 0.246(6) 0.441(4) 0.046(12) Uiso d 1 . .

loop_
_atom_site_aniso_label
_atom_site_aniso_U_11
_atom_site_aniso_U_22
_atom_site_aniso_U_33
_atom_site_aniso_U_12
_atom_site_aniso_U_13
_atom_site_aniso_U_23
K1 0.01028(16) 0.00894(14) 0.00920(15) -0.00051(13) 0.00151(15) -0.00034(14)
Mg1 0.0061(4) 0.0045(3) 0.0048(4) 0.000 0.000 0.0002(3)
Mg2 0.0054(3) 0.0052(3) 0.0053(2) 0.00037(19) 0.0001(2) -0.0003(2)
S1 0.00477(16) 0.00458(15) 0.00422(16) 0.00040(13) -0.00005(15) 0.00002(15)
S2 0.0054(2) 0.0040(2) 0.0041(2) 0.000 0.000 -0.00057(19)
O1 0.0063(5) 0.0060(5) 0.0101(6) -0.0022(4) 0.0003(5) -0.0007(5)
O2 0.0087(6) 0.0093(6) 0.0044(6) -0.0004(5) -0.0007(4) 0.0021(4)
O3 0.0057(5) 0.0100(6) 0.0114(6) 0.0025(4) 0.0006(5) 0.0013(5)
O4 0.0092(6) 0.0084(6) 0.0061(6) -0.0016(5) 0.0022(5) -0.0028(4)
O5 0.0087(8) 0.0062(8) 0.0053(8) 0.000 0.000 -0.0021(6)
O6 0.0082(6) 0.0082(5) 0.0096(6) -0.0037(4) 0.0018(5) -0.0028(5)
O7 0.0144(9) 0.0055(8) 0.0061(8) 0.000 0.000 0.0009(6)
O8 0.0059(8) 0.0048(7) 0.0056(8) 0.000 0.000 0.0006(6)
O9 0.0081(8) 0.0049(7) 0.0056(8) 0.000 0.000 -0.0005(6)
O10 0.0077(6) 0.0084(6) 0.0093(6) -0.0006(5) -0.0008(5) 0.0020(5)

loop_
_atom_type_symbol
_atom_type_description
_atom_type_scat_dispersion_real
_atom_type_scat_dispersion_imag
_atom_type_scat_source
O O 0.0106 0.0060 'International Tables Vol C Tables 4.2.6.8 and 6.1.1.4'
H H 0.0000 0.0000 'International Tables Vol C Tables 4.2.6.8 and 6.1.1.4'
Mg Mg 0.0486 0.0363 'International Tables Vol C Tables 4.2.6.8 and 6.1.1.4'
S S 0.1246 0.1234 'International Tables Vol C Tables 4.2.6.8 and 6.1.1.4'
K K 0.2009 0.2494 'International Tables Vol C Tables 4.2.6.8 and 6.1.1.4'

loop_
_geom_angle_atom_site_label_1
_geom_angle_atom_site_label_2
_geom_angle_atom_site_label_3
_geom_angle_site_symmetry_1
_geom_angle_site_symmetry_3
_geom_angle
_geom_angle_publ_flag
O4 K1 O3 6_554 6_554 49.50(4) ?
O4 K1 O10 6_554 3_554 131.23(4) ?
O3 K1 O10 6_554 3_554 166.22(4) ?
O4 K1 O2 6_554 8_545 58.07(4) ?
O3 K1 O2 6_554 8_545 105.47(4) ?
O10 K1 O2 3_554 8_545 80.80(4) ?
O4 K1 O6 6_554 . 124.61(4) ?
O3 K1 O6 6_554 . 75.47(4) ?
O10 K1 O6 3_554 . 103.59(4) ?
O2 K1 O6 8_545 . 157.33(4) ?
O4 K1 O3 6_554 3_554 60.13(4) ?
O3 K1 O3 6_554 3_554 79.54(4) ?
O10 K1 O3 3_554 3_554 89.75(4) ?
O2 K1 O3 8_545 3_554 79.64(4) ?
O6 K1 O3 . 3_554 122.18(4) ?
O4 K1 O2 6_554 . 101.48(4) ?
O3 K1 O2 6_554 . 79.94(4) ?
O10 K1 O2 3_554 . 111.40(4) ?
O2 K1 O2 8_545 . 100.33(4) ?
O6 K1 O2 . . 57.19(4) ?
O3 K1 O2 3_554 . 158.66(4) ?
O4 K1 O1 6_554 3_554 100.22(4) ?
O3 K1 O1 6_554 3_554 87.55(4) ?
O10 K1 O1 3_554 3_554 78.76(4) ?
O2 K1 O1 8_545 3_554 121.72(4) ?
O6 K1 O1 . 3_554 80.84(4) ?
O3 K1 O1 3_554 3_554 46.57(4) ?
O2 K1 O1 . 3_554 137.93(4) ?
O4 K1 O1 6_554 . 134.68(4) ?
O3 K1 O1 6_554 . 125.75(4) ?
O10 K1 O1 3_554 . 65.12(4) ?
O2 K1 O1 8_545 . 92.68(4) ?
O6 K1 O1 . . 69.99(4) ?
O3 K1 O1 3_554 . 154.68(4) ?
O2 K1 O1 . . 46.28(3) ?
O1 K1 O1 3_554 . 125.08(4) ?
O4 K1 O3 6_554 . 91.01(4) ?
O3 K1 O3 6_554 . 105.201(16) ?
O10 K1 O3 3_554 . 88.56(4) ?
O2 K1 O3 8_545 . 58.95(4) ?
O6 K1 O3 . . 98.63(4) ?
O3 K1 O3 3_554 . 138.28(5) ?
O2 K1 O3 . . 44.26(3) ?
O1 K1 O3 3_554 . 166.75(4) ?
O1 K1 O3 . . 43.96(4) ?
O9 Mg1 O8 . . 89.91(8) ?
O9 Mg1 O5 . 2 170.48(9) ?
O8 Mg1 O5 . 2 99.61(8) ?
O9 Mg1 O1 . 4 97.08(4) ?
O8 Mg1 O1 . 4 92.32(5) ?
O5 Mg1 O1 2 4 82.63(4) ?
O9 Mg1 O1 . . 97.08(4) ?
O8 Mg1 O1 . . 92.32(5) ?
O5 Mg1 O1 2 . 82.63(4) ?
O1 Mg1 O1 4 . 165.09(8) ?
O9 Mg1 O7 . . 91.97(8) ?
O8 Mg1 O7 . . 178.12(9) ?
O5 Mg1 O7 2 . 78.51(8) ?
O1 Mg1 O7 4 . 87.44(5) ?
O1 Mg1 O7 . . 87.44(5) ?
O4 Mg2 O6 . 3_565 82.90(6) ?
O4 Mg2 O2 . 3_565 85.94(6) ?
O6 Mg2 O2 3_565 3_565 87.52(6) ?
O4 Mg2 O8 . . 94.94(6) ?
O6 Mg2 O8 3_565 . 98.73(7) ?
O2 Mg2 O8 3_565 . 173.74(7) ?
O4 Mg2 O9 . 2_565 168.75(7) ?
O6 Mg2 O9 3_565 2_565 86.48(7) ?
O2 Mg2 O9 3_565 2_565 97.32(6) ?
O8 Mg2 O9 . 2_565 83.00(6) ?
O4 Mg2 O10 . . 91.48(6) ?
O6 Mg2 O10 3_565 . 171.10(7) ?
O2 Mg2 O10 3_565 . 85.19(6) ?
O8 Mg2 O10 . . 88.59(7) ?
O9 Mg2 O10 2_565 . 99.50(7) ?
O4 S1 O3 . . 108.76(8) ?
O4 S1 O2 . . 110.97(8) ?
O3 S1 O2 . . 109.50(8) ?
O4 S1 O1 . . 109.84(8) ?
O3 S1 O1 . . 108.94(8) ?
O2 S1 O1 . . 108.80(8) ?
O7 S2 O6 . . 110.39(7) ?
O7 S2 O6 . 4 110.39(7) ?
O6 S2 O6 . 4 109.88(11) ?
O7 S2 O5 . . 110.07(11) ?
O6 S2 O5 . . 108.03(7) ?
O6 S2 O5 4 . 108.03(7) ?
S1 O1 Mg1 . . 127.09(8) ?
S1 O1 K1 . 3 90.99(6) ?
Mg1 O1 K1 . 3 121.06(6) ?
S1 O1 K1 . . 86.09(6) ?
Mg1 O1 K1 . . 117.63(7) ?
K1 O1 K1 3 . 106.63(4) ?
S1 O2 Mg2 . 3_564 129.61(8) ?
S1 O2 K1 . 8 126.58(7) ?
Mg2 O2 K1 3_564 8 102.37(5) ?
S1 O2 K1 . . 87.03(6) ?
Mg2 O2 K1 3_564 . 105.63(5) ?
K1 O2 K1 8 . 90.41(4) ?
S1 O3 K1 . 6 98.75(7) ?
S1 O3 K1 . 3 94.61(7) ?
K1 O3 K1 6 3 93.32(4) ?
S1 O3 K1 . . 77.88(6) ?
K1 O3 K1 6 . 163.50(5) ?
K1 O3 K1 3 . 103.02(4) ?
S1 O4 Mg2 . . 142.48(9) ?
S1 O4 K1 . 6 99.91(7) ?
Mg2 O4 K1 . 6 108.16(6) ?
S2 O5 Mg1 . 2_554 139.91(12) ?
S2 O6 Mg2 . 3_564 127.33(9) ?
S2 O6 K1 . . 104.45(7) ?
Mg2 O6 K1 3_564 . 108.72(6) ?
S2 O7 Mg1 . . 118.84(11) ?
Mg1 O8 Mg2 . . 126.57(6) ?
Mg1 O8 Mg2 . 4 126.57(6) ?
Mg2 O8 Mg2 . 4 94.11(8) ?
Mg1 O8 H1 . . 95(3) ?
Mg2 O8 H1 . . 106.4(19) ?
Mg2 O8 H1 4 . 106.4(19) ?
Mg1 O9 Mg2 . 2_564 121.58(6) ?
Mg1 O9 Mg2 . 3_564 121.58(6) ?
Mg2 O9 Mg2 2_564 3_564 93.68(8) ?
Mg1 O9 H2 . . 103(4) ?
Mg2 O9 H2 2_564 . 108(3) ?
Mg2 O9 H2 3_564 . 108(3) ?
Mg2 O10 K1 . 3 119.30(6) ?
Mg2 O10 H3 . . 118(3) ?
K1 O10 H3 3 . 101(2) ?
Mg2 O10 H4 . . 118(3) ?
K1 O10 H4 3 . 92(3) ?
H3 O10 H4 . . 105(4) ?

loop_
_geom_bond_atom_site_label_1
_geom_bond_atom_site_label_2
_geom_bond_site_symmetry_2
_geom_bond_distance
_geom_bond_publ_flag
K1 O4 6_554 2.8323(15) ?
K1 O3 6_554 2.8594(15) ?
K1 O10 3_554 2.8704(15) ?
K1 O2 8_545 2.9436(14) ?
K1 O6 . 2.9743(15) ?
K1 O3 3_554 2.9915(15) ?
K1 O2 . 3.0532(15) ?
K1 O1 3_554 3.0740(15) ?
K1 O1 . 3.0780(15) ?
K1 O3 . 3.3068(15) ?
Mg1 O9 . 2.067(2) ?
Mg1 O8 . 2.071(2) ?
Mg1 O5 2 2.081(2) ?
Mg1 O1 4 2.0976(13) ?
Mg1 O1 . 2.0977(13) ?
Mg1 O7 . 2.160(2) ?
Mg2 O4 . 2.0220(15) ?
Mg2 O6 3_565 2.0796(14) ?
Mg2 O2 3_565 2.0924(15) ?
Mg2 O8 . 2.0952(14) ?
Mg2 O9 2_565 2.1026(14) ?
Mg2 O10 . 2.1064(15) ?
S1 O4 . 1.4657(14) ?
S1 O3 . 1.4659(14) ?
S1 O2 . 1.4818(14) ?
S1 O1 . 1.4818(13) ?
S2 O7 . 1.469(2) ?
S2 O6 . 1.4751(14) ?
S2 O6 4 1.4751(14) ?
S2 O5 . 1.4779(19) ?
O10 H3 . 0.79(4) ?
O10 H4 . 0.83(4) ?

loop_
_geom_hbond_atom_site_label_D
_geom_hbond_atom_site_label_H
_geom_hbond_atom_site_label_A
_geom_hbond_site_symmetry_A
_geom_hbond_distance_DH
_geom_hbond_distance_HA
_geom_hbond_distance_DA
_geom_hbond_angle_DHA
O8 H1 O7 2_555 0.86(4) 2.22(4) 3.068(2) 168(3)
O9 H2 . . 0.73(5) ? ? ?
O10 H3 O5 1_556 0.79(4) 2.22(4) 3.009(2) 171(3)
O10 H3 O6 1_556 0.79(4) 2.59(3) 3.023(2) 116(3)
O10 H4 O3 6 0.83(4) 1.90(4) 2.722(2) 171(4)

_cod_database_fobs_code 2243711
